data_7213807
loop_
_publ_author_name
'Jia, Chunmei'
'Lin, Qiang'
'Yuan, Wenbing'

_publ_section_title
;
 A series of coordination polymers constructed by a flexible
 tetracarboxylic acid: synthesis, structural diversity and luminescent
 properties
;
_journal_issue 12
_journal_name_full CrystEngComm
_journal_page_first 2508
_journal_paper_doi 10.1039/c3ce42127a
_journal_volume 16
_journal_year 2014
_chemical_formula_sum 'C12 H16 Cd N O8'
_chemical_formula_weight 414.66
_chemical_name_systematic
; 
 ? 
;
_space_group_IT_number 15
_symmetry_cell_setting monoclinic
_symmetry_space_group_name_Hall '-C 2yc'
_symmetry_space_group_name_H-M 'C 1 2/c 1'
_atom_sites_solution_hydrogens geom
_atom_sites_solution_primary direct
_atom_sites_solution_secondary difmap
_audit_creation_method SHELXL-97
_cell_angle_alpha 90.00
_cell_angle_beta 94.471(10)
_cell_angle_gamma 90.00
_cell_formula_units_Z 8
_cell_length_a 20.073(9)
_cell_length_b 17.960(8)
_cell_length_c 10.293(6)
_cell_measurement_temperature 293(2)
_cell_volume 3699(3)
_computing_cell_refinement 'Bruker SAINT'
_computing_data_collection 'Bruker APEX2'
_computing_data_reduction 'Bruker SAINT'
_computing_molecular_graphics 'Bruker SHELXTL'
_computing_publication_material 'Bruker SHELXTL'
_computing_structure_refinement 'SHELXL-97 (Sheldrick, 2008)'
_computing_structure_solution 'SHELXS-97 (Sheldrick, 2008)'
_diffrn_ambient_temperature 293(2)
_diffrn_measured_fraction_theta_full 0.990
_diffrn_measured_fraction_theta_max 0.990
_diffrn_measurement_device_type 'Bruker APEX-II CCD'
_diffrn_measurement_method '\f and \w scans'
_diffrn_radiation_monochromator graphite
_diffrn_radiation_source 'fine-focus sealed tube'
_diffrn_radiation_type MoK\a
_diffrn_radiation_wavelength 0.71073
_diffrn_reflns_av_R_equivalents 0.0917
_diffrn_reflns_av_sigmaI/netI 0.1013
_diffrn_reflns_limit_h_max 23
_diffrn_reflns_limit_h_min -24
_diffrn_reflns_limit_k_max 19
_diffrn_reflns_limit_k_min -22
_diffrn_reflns_limit_l_max 12
_diffrn_reflns_limit_l_min -11
_diffrn_reflns_number 9460
_diffrn_reflns_theta_full 26.00
_diffrn_reflns_theta_max 26.00
_diffrn_reflns_theta_min 1.52
_exptl_absorpt_coefficient_mu 1.213
_exptl_absorpt_correction_T_max 0.8583
_exptl_absorpt_correction_T_min 0.8113
_exptl_absorpt_correction_type multi-scan
_exptl_absorpt_process_details SADABS
_exptl_crystal_density_diffrn 1.489
_exptl_crystal_density_method 'not measured'
_exptl_crystal_F_000 1656
_exptl_crystal_size_max 0.18
_exptl_crystal_size_mid 0.15
_exptl_crystal_size_min 0.13
_refine_diff_density_max 2.016
_refine_diff_density_min -1.394
_refine_diff_density_rms 0.162
_refine_ls_extinction_method none
_refine_ls_goodness_of_fit_ref 1.062
_refine_ls_hydrogen_treatment mixed
_refine_ls_matrix_type full
_refine_ls_number_parameters 223
_refine_ls_number_reflns 3621
_refine_ls_number_restraints 15
_refine_ls_restrained_S_all 1.059
_refine_ls_R_factor_all 0.1119
_refine_ls_R_factor_gt 0.0795
_refine_ls_shift/su_max 0.000
_refine_ls_shift/su_mean 0.000
_refine_ls_structure_factor_coef Fsqd
_refine_ls_weighting_details 'calc w=1/[\s^2^(Fo^2^)+(0.0300P)^2^+70.0954P] where P=(Fo^2^+2Fc^2^)/3'
_refine_ls_weighting_scheme calc
_refine_ls_wR_factor_gt 0.1821
_refine_ls_wR_factor_ref 0.1961
_reflns_number_gt 2443
_reflns_number_total 3621
_reflns_threshold_expression >2sigma(I)
_cod_data_source_file c3ce42127a.txt
_cod_data_source_block a
_cod_depositor_comments
;
The following automatic conversions were performed:

'_symmetry_cell_setting' value 'Monoclinic' changed to 'monoclinic'
according to
/usr/data/users/saulius/automatic-downloads/current/RSC/lib/dictionaries/cif_core.dic
dictionary named 'cif_core.dic' version 2.4.2 from
2011-04-26.

'_exptl_absorpt_correction_type' value 'Multi-scan'
changed to 'multi-scan' according to
/usr/data/users/saulius/automatic-downloads/current/RSC/lib/dictionaries/cif_core.dic
dictionary named 'cif_core.dic' version 2.4.2 from 2011-04-26.

Automatic conversion script
Id: cif_fix_values 2281 2013-09-26 08:29:07Z andrius 
;
_cod_original_sg_symbol_H-M 'C2/c   '
_cod_database_code 7213807

loop_
_symmetry_equiv_pos_as_xyz
'x, y, z'
'-x, y, -z+1/2'
'x+1/2, y+1/2, z'
'-x+1/2, y+1/2, -z+1/2'
'-x, -y, -z'
'x, -y, z-1/2'
'-x+1/2, -y+1/2, -z'
'x+1/2, -y+1/2, z-1/2'

loop_
_atom_site_label
_atom_site_type_symbol
_atom_site_fract_x
_atom_site_fract_y
_atom_site_fract_z
_atom_site_U_iso_or_equiv
_atom_site_adp_type
_atom_site_occupancy
_atom_site_symmetry_multiplicity
_atom_site_calc_flag
_atom_site_refinement_flags
Cd1 Cd 0.29434(4) -0.04168(4) 0.09536(6) 0.0461(3) Uani 1 1 d D
C1 C 0.3189(5) 0.1085(5) 0.0843(9) 0.047(2) Uani 1 1 d .
C8 C 0.4056(6) 0.4103(6) -0.1625(10) 0.058(3) Uani 1 1 d .
H8A H 0.3611 0.4293 -0.1519 0.070 Uiso 1 1 calc R
H8B H 0.4147 0.4176 -0.2528 0.070 Uiso 1 1 calc R
C10 C 0.4532(7) 0.5303(7) -0.0846(14) 0.079(4) Uani 1 1 d .
H10A H 0.4223 0.5531 -0.1437 0.094 Uiso 1 1 calc R
O1 O 0.2899(4) 0.0811(3) 0.1788(6) 0.0575(19) Uani 1 1 d .
O1W O 0.2056(5) -0.0419(5) -0.0603(8) 0.082(3) Uani 1 1 d D
H1WB H 0.186(4) -0.002(3) -0.060(8) 0.099 Uiso 1 1 d D
H1WA H 0.2203(18) -0.048(7) -0.134(2) 0.124 Uiso 1 1 d D
O2W O 0.3478(6) -0.1049(6) -0.0615(9) 0.102(4) Uani 1 1 d D
H2WB H 0.340(6) -0.084(9) -0.134(8) 0.122 Uiso 1 1 d D
H2WA H 0.3887(18) -0.106(11) -0.043(14) 0.122 Uiso 1 1 d D
O2 O 0.3392(4) 0.0672(4) -0.0041(6) 0.0582(19) Uani 1 1 d .
O3 O 0.2421(4) 0.3352(4) 0.3393(7) 0.069(2) Uani 1 1 d .
O3W O 0.3846(4) -0.0609(5) 0.2494(7) 0.071(2) Uani 1 1 d D
H3WB H 0.3688(15) -0.071(6) 0.320(3) 0.086 Uiso 1 1 d D
H3WA H 0.406(3) -0.021(3) 0.255(8) 0.086 Uiso 1 1 d D
O4 O 0.2825(4) 0.4333(4) 0.2458(6) 0.0520(17) Uani 1 1 d .
O4W O 0.1692(8) 0.2069(9) 0.4185(14) 0.129(4) Uani 1 1 d D
H4WB H 0.186(10) 0.230(10) 0.359(14) 0.154 Uiso 1 1 d D
H4WA H 0.173(12) 0.234(11) 0.484(14) 0.154 Uiso 1 1 d D
C14 C 0.5022(6) 0.4249(7) 0.0030(14) 0.075(4) Uani 1 1 d .
H14A H 0.5065 0.3733 0.0066 0.090 Uiso 1 1 calc R
C2 C 0.3290(4) 0.1924(5) 0.0770(8) 0.0347(18) Uani 1 1 d .
C9 C 0.4552(5) 0.4544(5) -0.0771(9) 0.041(2) Uani 1 1 d .
C3 C 0.3009(4) 0.2378(5) 0.1666(8) 0.0378(19) Uani 1 1 d .
H3A H 0.2769 0.2171 0.2313 0.045 Uiso 1 1 calc R
C5 C 0.3447(4) 0.3452(5) 0.0609(8) 0.039(2) Uani 1 1 d .
H5A H 0.3506 0.3966 0.0577 0.047 Uiso 1 1 calc R
C11 C 0.2757(5) 0.3637(5) 0.2532(8) 0.043(2) Uani 1 1 d .
C4 C 0.3088(5) 0.3144(5) 0.1594(8) 0.038(2) Uani 1 1 d .
C7 C 0.3646(4) 0.2229(5) -0.0216(8) 0.041(2) Uani 1 1 d .
H7A H 0.3836 0.1917 -0.0806 0.049 Uiso 1 1 calc R
C6 C 0.3719(4) 0.3003(5) -0.0324(8) 0.041(2) Uani 1 1 d .
N1 N 0.4069(5) 0.3289(5) -0.1335(8) 0.059(2) Uani 1 1 d .
H1A H 0.4292 0.2993 -0.1794 0.071 Uiso 1 1 calc R

loop_
_atom_site_aniso_label
_atom_site_aniso_U_11
_atom_site_aniso_U_22
_atom_site_aniso_U_33
_atom_site_aniso_U_23
_atom_site_aniso_U_13
_atom_site_aniso_U_12
Cd1 0.0767(5) 0.0263(4) 0.0359(4) -0.0009(3) 0.0080(3) -0.0064(4)
C1 0.069(6) 0.029(5) 0.043(5) -0.003(4) 0.003(5) -0.015(5)
C8 0.070(7) 0.059(7) 0.046(5) 0.009(5) 0.011(5) -0.023(6)
C10 0.080(8) 0.046(7) 0.105(10) 0.021(6) -0.021(8) -0.003(7)
O1 0.093(5) 0.028(4) 0.055(4) 0.001(3) 0.023(4) -0.004(4)
O1W 0.124(8) 0.056(5) 0.063(5) 0.014(4) -0.021(5) -0.018(5)
O2W 0.179(11) 0.068(6) 0.063(5) -0.001(5) 0.042(6) 0.037(8)
O2 0.100(6) 0.027(3) 0.049(4) -0.008(3) 0.017(4) -0.009(4)
O3 0.113(6) 0.038(4) 0.061(4) -0.004(3) 0.044(4) 0.000(4)
O3W 0.073(5) 0.084(6) 0.056(4) 0.019(4) 0.004(4) 0.004(5)
O4 0.084(5) 0.029(3) 0.044(3) 0.001(3) 0.011(3) 0.004(4)
O4W 0.116(9) 0.132(12) 0.139(12) 0.035(9) 0.013(9) -0.033(9)
C14 0.071(8) 0.028(6) 0.125(11) -0.001(6) -0.009(8) -0.004(6)
C2 0.042(5) 0.025(4) 0.035(4) 0.000(3) -0.006(4) -0.004(4)
C9 0.044(5) 0.035(5) 0.045(5) 0.012(4) 0.004(4) -0.013(4)
C3 0.048(5) 0.032(5) 0.034(4) 0.004(3) 0.003(4) -0.001(4)
C5 0.049(5) 0.028(5) 0.039(4) 0.003(3) 0.000(4) -0.004(4)
C11 0.064(6) 0.034(5) 0.031(4) 0.000(3) -0.001(4) 0.002(5)
C4 0.051(5) 0.025(4) 0.038(4) -0.003(3) 0.003(4) -0.006(4)
C7 0.045(5) 0.036(5) 0.042(5) -0.004(4) 0.006(4) -0.006(4)
C6 0.042(5) 0.040(5) 0.041(4) -0.002(4) -0.001(4) -0.018(4)
N1 0.079(6) 0.051(5) 0.052(5) -0.006(4) 0.027(4) -0.023(5)

loop_
_atom_type_symbol
_atom_type_description
_atom_type_scat_dispersion_real
_atom_type_scat_dispersion_imag
_atom_type_scat_source
C C 0.0033 0.0016 'International Tables Vol C Tables 4.2.6.8 and 6.1.1.4'
H H 0.0000 0.0000 'International Tables Vol C Tables 4.2.6.8 and 6.1.1.4'
Cd Cd -0.8075 1.2024 'International Tables Vol C Tables 4.2.6.8 and 6.1.1.4'
N N 0.0061 0.0033 'International Tables Vol C Tables 4.2.6.8 and 6.1.1.4'
O O 0.0106 0.0060 'International Tables Vol C Tables 4.2.6.8 and 6.1.1.4'

loop_
_geom_angle_atom_site_label_1
_geom_angle_atom_site_label_2
_geom_angle_atom_site_label_3
_geom_angle
_geom_angle_site_symmetry_1
_geom_angle_site_symmetry_3
O1W Cd1 O2W 83.6(4) . .
O1W Cd1 O3W 171.4(3) . .
O2W Cd1 O3W 91.4(4) . .
O1W Cd1 O1 101.8(3) . .
O2W Cd1 O1 138.1(3) . .
O3W Cd1 O1 86.6(3) . .
O1W Cd1 O4 88.3(3) . 4_545
O2W Cd1 O4 138.7(3) . 4_545
O3W Cd1 O4 90.9(3) . 4_545
O1 Cd1 O4 83.2(2) . 4_545
O1W Cd1 O2 90.0(3) . .
O2W Cd1 O2 83.8(3) . .
O3W Cd1 O2 96.4(3) . .
O1 Cd1 O2 55.0(2) . .
O4 Cd1 O2 136.8(2) 4_545 .
O1W Cd1 O3 87.6(3) . 4_545
O2W Cd1 O3 85.0(3) . 4_545
O3W Cd1 O3 85.0(3) . 4_545
O1 Cd1 O3 136.3(2) . 4_545
O4 Cd1 O3 54.2(2) 4_545 4_545
O2 Cd1 O3 168.8(2) . 4_545
O1W Cd1 C1 96.0(3) . .
O2W Cd1 C1 111.1(3) . .
O3W Cd1 C1 92.3(3) . .
O1 Cd1 C1 27.5(2) . .
O4 Cd1 C1 110.0(2) 4_545 .
O2 Cd1 C1 27.4(2) . .
O3 Cd1 C1 163.8(2) 4_545 .
O2 C1 O1 121.1(8) . .
O2 C1 C2 119.5(8) . .
O1 C1 C2 119.4(8) . .
O2 C1 Cd1 61.6(5) . .
O1 C1 Cd1 59.6(5) . .
C2 C1 Cd1 177.3(7) . .
N1 C8 C9 113.6(9) . .
N1 C8 H8A 108.9 . .
C9 C8 H8A 108.9 . .
N1 C8 H8B 108.9 . .
C9 C8 H8B 108.9 . .
H8A C8 H8B 107.7 . .
C9 C10 C14 121.0(12) . 5_665
C9 C10 H10A 119.5 . .
C14 C10 H10A 119.5 5_665 .
C1 O1 Cd1 92.9(5) . .
Cd1 O1W H1WB 110(2) . .
Cd1 O1W H1WA 109(2) . .
H1WB O1W H1WA 109(5) . .
Cd1 O2W H2WB 110(10) . .
Cd1 O2W H2WA 111(10) . .
H2WB O2W H2WA 110(5) . .
C1 O2 Cd1 91.0(5) . .
C11 O3 Cd1 90.8(5) . 4
Cd1 O3W H3WB 107(2) . .
Cd1 O3W H3WA 107(2) . .
H3WB O3W H3WA 111(5) . .
C11 O4 Cd1 93.8(5) . 4
H4WB O4W H4WA 106(10) . .
C9 C14 C10 121.8(11) . 5_665
C9 C14 H14A 119.1 . .
C10 C14 H14A 119.1 5_665 .
C3 C2 C7 120.7(8) . .
C3 C2 C1 119.2(7) . .
C7 C2 C1 120.1(8) . .
C14 C9 C10 117.1(10) . .
C14 C9 C8 124.4(10) . .
C10 C9 C8 118.5(10) . .
C2 C3 C4 119.6(7) . .
C2 C3 H3A 120.2 . .
C4 C3 H3A 120.2 . .
C6 C5 C4 121.3(8) . .
C6 C5 H5A 119.4 . .
C4 C5 H5A 119.4 . .
O4 C11 O3 120.7(8) . .
O4 C11 C4 119.3(8) . .
O3 C11 C4 120.0(8) . .
C3 C4 C5 119.8(8) . .
C3 C4 C11 119.5(7) . .
C5 C4 C11 120.7(8) . .
C2 C7 C6 120.6(8) . .
C2 C7 H7A 119.7 . .
C6 C7 H7A 119.7 . .
C5 C6 N1 123.1(8) . .
C5 C6 C7 118.0(8) . .
N1 C6 C7 119.0(8) . .
C6 N1 C8 120.5(8) . .
C6 N1 H1A 119.8 . .
C8 N1 H1A 119.8 . .

loop_
_geom_bond_atom_site_label_1
_geom_bond_atom_site_label_2
_geom_bond_distance
_geom_bond_site_symmetry_2
Cd1 O1W 2.301(9) .
Cd1 O2W 2.306(8) .
Cd1 O3W 2.338(8) .
Cd1 O1 2.371(6) .
Cd1 O4 2.376(6) 4_545
Cd1 O2 2.414(7) .
Cd1 O3 2.440(7) 4_545
Cd1 C1 2.745(9) .
C1 O2 1.265(11) .
C1 O1 1.271(10) .
C1 C2 1.523(12) .
C8 N1 1.492(14) .
C8 C9 1.502(14) .
C8 H8A 0.9700 .
C8 H8B 0.9700 .
C10 C9 1.365(15) .
C10 C14 1.428(18) 5_665
C10 H10A 0.9300 .
O1W H1WB 0.83(2) .
O1W H1WA 0.84(2) .
O2W H2WB 0.84(2) .
O2W H2WA 0.83(2) .
O3 C11 1.263(10) .
O3 Cd1 2.440(7) 4
O3W H3WB 0.83(2) .
O3W H3WA 0.83(2) .
O4 C11 1.261(11) .
O4 Cd1 2.376(6) 4
O4W H4WB 0.83(2) .
O4W H4WA 0.83(2) .
C14 C9 1.315(15) .
C14 C10 1.428(18) 5_665
C14 H14A 0.9300 .
C2 C3 1.384(11) .
C2 C7 1.398(11) .
C3 C4 1.388(12) .
C3 H3A 0.9300 .
C5 C6 1.397(12) .
C5 C4 1.403(11) .
C5 H5A 0.9300 .
C11 C4 1.502(12) .
C7 C6 1.403(13) .
C7 H7A 0.9300 .
C6 N1 1.397(11) .
N1 H1A 0.8600 .

loop_
_geom_torsion_atom_site_label_1
_geom_torsion_atom_site_label_2
_geom_torsion_atom_site_label_3
_geom_torsion_atom_site_label_4
_geom_torsion
_geom_torsion_site_symmetry_1
O1W Cd1 C1 O2 -78.4(7) .
O2W Cd1 C1 O2 7.1(8) .
O3W Cd1 C1 O2 99.5(6) .
O1 Cd1 C1 O2 177.5(11) .
O4 Cd1 C1 O2 -168.7(6) 4_545
O3 Cd1 C1 O2 179.6(10) 4_545
O1W Cd1 C1 O1 104.1(7) .
O2W Cd1 C1 O1 -170.4(7) .
O3W Cd1 C1 O1 -78.0(6) .
O4 Cd1 C1 O1 13.8(7) 4_545
O2 Cd1 C1 O1 -177.5(11) .
O3 Cd1 C1 O1 2.1(15) 4_545
O1W Cd1 C1 C2 35(13) .
O2W Cd1 C1 C2 121(13) .
O3W Cd1 C1 C2 -147(13) .
O1 Cd1 C1 C2 -69(13) .
O4 Cd1 C1 C2 -55(13) 4_545
O2 Cd1 C1 C2 114(13) .
O3 Cd1 C1 C2 -67(13) 4_545
O2 C1 O1 Cd1 -2.6(11) .
C2 C1 O1 Cd1 177.1(8) .
O1W Cd1 O1 C1 -80.2(7) .
O2W Cd1 O1 C1 13.4(9) .
O3W Cd1 O1 C1 101.7(6) .
O4 Cd1 O1 C1 -167.0(7) 4_545
O2 Cd1 O1 C1 1.4(6) .
O3 Cd1 O1 C1 -179.2(6) 4_545
O1 C1 O2 Cd1 2.5(11) .
C2 C1 O2 Cd1 -177.1(8) .
O1W Cd1 O2 C1 103.1(7) .
O2W Cd1 O2 C1 -173.4(7) .
O3W Cd1 O2 C1 -82.6(7) .
O1 Cd1 O2 C1 -1.4(6) .
O4 Cd1 O2 C1 15.6(8) 4_545
O3 Cd1 O2 C1 -179.4(14) 4_545
O2 C1 C2 C3 173.7(9) .
O1 C1 C2 C3 -6.0(14) .
Cd1 C1 C2 C3 61(13) .
O2 C1 C2 C7 -4.5(14) .
O1 C1 C2 C7 175.9(9) .
Cd1 C1 C2 C7 -117(12) .
C10 C14 C9 C10 4(2) 5_665
C10 C14 C9 C8 -178.2(11) 5_665
C14 C10 C9 C14 -4(2) 5_665
C14 C10 C9 C8 178.1(11) 5_665
N1 C8 C9 C14 9.4(14) .
N1 C8 C9 C10 -172.5(10) .
C7 C2 C3 C4 -0.7(13) .
C1 C2 C3 C4 -178.9(9) .
Cd1 O4 C11 O3 -7.3(10) 4
Cd1 O4 C11 C4 173.5(8) 4
Cd1 O3 C11 O4 7.1(10) 4
Cd1 O3 C11 C4 -173.7(8) 4
C2 C3 C4 C5 0.4(14) .
C2 C3 C4 C11 177.3(8) .
C6 C5 C4 C3 1.2(14) .
C6 C5 C4 C11 -175.6(9) .
O4 C11 C4 C3 -179.4(9) .
O3 C11 C4 C3 1.4(14) .
O4 C11 C4 C5 -2.6(14) .
O3 C11 C4 C5 178.2(9) .
C3 C2 C7 C6 -0.7(14) .
C1 C2 C7 C6 177.5(8) .
C4 C5 C6 N1 178.7(9) .
C4 C5 C6 C7 -2.5(14) .
C2 C7 C6 C5 2.3(14) .
C2 C7 C6 N1 -178.9(8) .
C5 C6 N1 C8 -12.0(15) .
C7 C6 N1 C8 169.2(9) .
C9 C8 N1 C6 83.0(12) .
